data_4511311
loop_
_publ_author_name
'Roy, Saikat'
'Nangia, Ashwini'

_publ_section_title
;
 Kinetic and Thermodynamic Conformational Polymorphs of Bis(p-tolyl)
 Ketonep-Tosylhydrazone:&#x00A0; The Curtin&#x2212;Hammett Principle in
 Crystallization
;
_journal_issue 10
_journal_name_full 'Crystal Growth &amp; Design'
_journal_page_first 2047
_journal_paper_doi 10.1021/cg070542t
_journal_volume 7
_journal_year 2007
_chemical_formula_moiety 'C20 H16 Cl2 N2 O2 S, 0.5(C6 H6)'
_chemical_formula_sum 'C23 H19 Cl2 N2 O2 S'
_chemical_formula_weight 458.36
_chemical_melting_point 475
_chemical_name_systematic
; 
 ? 
;
_space_group_IT_number 2
_symmetry_cell_setting triclinic
_symmetry_space_group_name_Hall '-P 1'
_symmetry_space_group_name_H-M 'P -1'
_atom_sites_solution_hydrogens geom
_atom_sites_solution_primary direct
_atom_sites_solution_secondary difmap
_audit_creation_method SHELXL-97
_cell_angle_alpha 112.409(3)
_cell_angle_beta 106.616(3)
_cell_angle_gamma 93.815(3)
_cell_formula_units_Z 2
_cell_length_a 7.9816(16)
_cell_length_b 11.793(2)
_cell_length_c 13.501(3)
_cell_measurement_temperature 298(2)
_cell_volume 1103.5(4)
_computing_cell_refinement 'Bruker SMART'
_computing_data_collection 'Bruker SMART'
_computing_data_reduction 'Bruker SAINT'
_computing_molecular_graphics 'Bruker SHELXTL'
_computing_publication_material 'Bruker SHELXTL'
_computing_structure_refinement 'Bruker SHELXTL'
_computing_structure_solution 'Bruker SHELXTL'
_diffrn_ambient_temperature 298(2)
_diffrn_measured_fraction_theta_full 0.992
_diffrn_measured_fraction_theta_max 0.992
_diffrn_measurement_device_type 'CCD area detector'
_diffrn_measurement_method 'phi and omega scans'
_diffrn_radiation_monochromator graphite
_diffrn_radiation_source 'fine-focus sealed tube'
_diffrn_radiation_type MoK\a
_diffrn_radiation_wavelength 0.71073
_diffrn_reflns_av_R_equivalents 0.0223
_diffrn_reflns_av_sigmaI/netI 0.0239
_diffrn_reflns_limit_h_max 9
_diffrn_reflns_limit_h_min -9
_diffrn_reflns_limit_k_max 14
_diffrn_reflns_limit_k_min -14
_diffrn_reflns_limit_l_max 16
_diffrn_reflns_limit_l_min -16
_diffrn_reflns_number 11810
_diffrn_reflns_theta_full 26.37
_diffrn_reflns_theta_max 26.37
_diffrn_reflns_theta_min 1.73
_exptl_absorpt_coefficient_mu 0.411
_exptl_absorpt_correction_T_max 0.902
_exptl_absorpt_correction_T_min 0.867
_exptl_absorpt_correction_type multi-scan
_exptl_absorpt_process_details 'Bruker AXS SADABS program'
_exptl_crystal_colour colourless
_exptl_crystal_density_diffrn 1.380
_exptl_crystal_density_method 'not measured'
_exptl_crystal_description block
_exptl_crystal_F_000 474
_exptl_crystal_size_max 0.38
_exptl_crystal_size_mid 0.29
_exptl_crystal_size_min 0.25
_refine_diff_density_max 0.255
_refine_diff_density_min -0.379
_refine_diff_density_rms 0.063
_refine_ls_extinction_method none
_refine_ls_goodness_of_fit_ref 1.023
_refine_ls_hydrogen_treatment mixed
_refine_ls_matrix_type full
_refine_ls_number_parameters 276
_refine_ls_number_reflns 4464
_refine_ls_number_restraints 0
_refine_ls_restrained_S_all 1.023
_refine_ls_R_factor_all 0.0524
_refine_ls_R_factor_gt 0.0418
_refine_ls_shift/su_max 0.003
_refine_ls_shift/su_mean 0.000
_refine_ls_structure_factor_coef Fsqd
_refine_ls_weighting_details 'calc w=1/[\s^2^(Fo^2^)+(0.0630P)^2^+0.2343P] where P=(Fo^2^+2Fc^2^)/3'
_refine_ls_weighting_scheme calc
_refine_ls_wR_factor_gt 0.1080
_refine_ls_wR_factor_ref 0.1164
_reflns_number_gt 3567
_reflns_number_total 4464
_reflns_threshold_expression >2sigma(I)
_cod_data_source_file DiCl_Benzene_an516_m.cif
_cod_data_source_block an516_m
_cod_depositor_comments
;
The following automatic conversions were performed:

'_symmetry_cell_setting' value 'Triclinic' changed to 'triclinic'
according to
/usr/data/users/saulius/automatic-downloads/retrospective/ACS/lib/dictionaries/cif_core.dic
dictionary named 'cif_core.dic' version 2.4.2 from 2011-04-26.

Automatic conversion script
Id: cif_fix_values 2281 2013-09-26 08:29:07Z andrius 
;
_cod_original_sg_symbol_H-M P-1
_cod_database_code 4511311

loop_
_symmetry_equiv_pos_as_xyz
'x, y, z'
'-x, -y, -z'

loop_
_atom_site_label
_atom_site_type_symbol
_atom_site_fract_x
_atom_site_fract_y
_atom_site_fract_z
_atom_site_U_iso_or_equiv
_atom_site_adp_type
_atom_site_occupancy
_atom_site_symmetry_multiplicity
_atom_site_calc_flag
_atom_site_refinement_flags
S1 S 0.36313(6) 0.33728(5) 0.51708(4) 0.05285(15) Uani 1 1 d .
Cl2 Cl -0.43841(8) -0.17838(5) -0.16338(4) 0.06975(18) Uani 1 1 d .
Cl1 Cl 0.09511(10) 0.76852(6) 0.19372(7) 0.0900(2) Uani 1 1 d .
N2 N 0.1214(2) 0.26485(14) 0.32340(13) 0.0505(4) Uani 1 1 d .
C8 C 0.0381(2) 0.27986(17) 0.23395(15) 0.0467(4) Uani 1 1 d .
C18 C -0.3028(2) -0.04480(18) -0.04737(15) 0.0512(4) Uani 1 1 d .
O1 O 0.48140(19) 0.45412(13) 0.59548(11) 0.0647(4) Uani 1 1 d .
N1 N 0.2399(2) 0.36959(16) 0.41402(14) 0.0541(4) Uani 1 1 d .
C9 C 0.0541(2) 0.40175(16) 0.22434(15) 0.0462(4) Uani 1 1 d .
C15 C -0.0813(2) 0.16683(16) 0.13572(15) 0.0457(4) Uani 1 1 d .
O2 O 0.2437(2) 0.27968(15) 0.55257(12) 0.0675(4) Uani 1 1 d .
C5 C 0.4880(2) 0.22773(17) 0.46114(15) 0.0507(4) Uani 1 1 d .
C20 C -0.2020(2) 0.17569(18) 0.04295(16) 0.0543(4) Uani 1 1 d .
H20 H -0.2088 0.2540 0.0426 0.065 Uiso 1 1 calc R
C16 C -0.0741(3) 0.04861(18) 0.13392(16) 0.0541(4) Uani 1 1 d .
H16 H 0.0068 0.0407 0.1949 0.065 Uiso 1 1 calc R
C4 C 0.4195(3) 0.10134(19) 0.41764(18) 0.0616(5) Uani 1 1 d .
H4 H 0.3056 0.0738 0.4148 0.074 Uiso 1 1 calc R
C17 C -0.1846(3) -0.05704(18) 0.04362(16) 0.0561(5) Uani 1 1 d .
H17 H -0.1798 -0.1355 0.0439 0.067 Uiso 1 1 calc R
C11 C 0.0035(3) 0.61234(19) 0.28078(18) 0.0632(5) Uani 1 1 d .
H11 H -0.0395 0.6776 0.3247 0.076 Uiso 1 1 calc R
C19 C -0.3122(3) 0.07034(18) -0.04869(16) 0.0555(5) Uani 1 1 d .
H19 H -0.3918 0.0774 -0.1106 0.067 Uiso 1 1 calc R
C10 C -0.0088(3) 0.50001(19) 0.28972(17) 0.0577(5) Uani 1 1 d .
H10 H -0.0601 0.4897 0.3403 0.069 Uiso 1 1 calc R
C12 C 0.0796(3) 0.62677(17) 0.20662(17) 0.0571(5) Uani 1 1 d .
C14 C 0.1299(3) 0.41921(18) 0.14985(18) 0.0582(5) Uani 1 1 d .
H14 H 0.1725 0.3542 0.1053 0.070 Uiso 1 1 calc R
C2 C 0.6918(3) 0.0550(2) 0.38212(17) 0.0640(5) Uani 1 1 d .
C13 C 0.1431(3) 0.53180(19) 0.14062(19) 0.0633(5) Uani 1 1 d .
H13 H 0.1944 0.5431 0.0904 0.076 Uiso 1 1 calc R
C3 C 0.5218(3) 0.0164(2) 0.37853(19) 0.0680(6) Uani 1 1 d .
H3 H 0.4755 -0.0688 0.3491 0.082 Uiso 1 1 calc R
C6 C 0.6547(3) 0.2682(2) 0.46159(18) 0.0632(5) Uani 1 1 d .
H6 H 0.6990 0.3532 0.4880 0.076 Uiso 1 1 calc R
C7 C 0.7552(3) 0.1813(2) 0.42240(19) 0.0693(6) Uani 1 1 d .
H7 H 0.8678 0.2087 0.4233 0.083 Uiso 1 1 calc R
C1 C 0.8042(4) -0.0391(3) 0.3434(2) 0.0920(8) Uani 1 1 d .
H2A H 0.7569 -0.0841 0.2621 0.138 Uiso 1 1 calc R
H2B H 0.8028 -0.0968 0.3779 0.138 Uiso 1 1 calc R
H2C H 0.9246 0.0034 0.3657 0.138 Uiso 1 1 calc R
C22 C 0.4710(4) 0.3766(3) 0.9770(4) 0.1066(11) Uani 1 1 d .
H22 H 0.4511 0.2918 0.9609 0.128 Uiso 1 1 calc R
C21 C 0.5435(4) 0.4621(4) 1.0855(4) 0.1086(11) Uani 1 1 d .
H21 H 0.5732 0.4364 1.1443 0.130 Uiso 1 1 calc R
C23 C 0.4265(4) 0.4140(3) 0.8907(3) 0.1089(10) Uani 1 1 d .
H23 H 0.3759 0.3549 0.8157 0.131 Uiso 1 1 calc R
H1 H 0.300(3) 0.4153(19) 0.3992(17) 0.052(6) Uiso 1 1 d .

loop_
_atom_site_aniso_label
_atom_site_aniso_U_11
_atom_site_aniso_U_22
_atom_site_aniso_U_33
_atom_site_aniso_U_23
_atom_site_aniso_U_13
_atom_site_aniso_U_12
S1 0.0535(3) 0.0602(3) 0.0429(2) 0.0243(2) 0.0111(2) 0.0052(2)
Cl2 0.0733(4) 0.0637(3) 0.0540(3) 0.0150(2) 0.0119(2) -0.0012(3)
Cl1 0.1025(5) 0.0591(3) 0.1157(5) 0.0495(3) 0.0285(4) 0.0198(3)
N2 0.0458(8) 0.0541(9) 0.0480(8) 0.0231(7) 0.0095(7) 0.0042(7)
C8 0.0417(9) 0.0532(10) 0.0495(9) 0.0246(8) 0.0169(7) 0.0107(7)
C18 0.0499(10) 0.0551(10) 0.0468(9) 0.0188(8) 0.0181(8) 0.0061(8)
O1 0.0681(9) 0.0635(8) 0.0471(7) 0.0175(6) 0.0079(6) 0.0021(7)
N1 0.0525(9) 0.0543(9) 0.0516(9) 0.0264(8) 0.0078(7) 0.0023(7)
C9 0.0428(9) 0.0474(9) 0.0472(9) 0.0214(8) 0.0111(7) 0.0101(7)
C15 0.0433(9) 0.0505(9) 0.0460(9) 0.0228(8) 0.0155(7) 0.0091(7)
O2 0.0685(9) 0.0832(10) 0.0619(8) 0.0390(8) 0.0268(7) 0.0108(8)
C5 0.0502(10) 0.0576(10) 0.0432(9) 0.0261(8) 0.0085(8) 0.0054(8)
C20 0.0527(10) 0.0535(10) 0.0564(11) 0.0270(9) 0.0123(9) 0.0127(8)
C16 0.0569(11) 0.0576(11) 0.0494(10) 0.0297(9) 0.0107(8) 0.0092(9)
C4 0.0603(12) 0.0637(12) 0.0646(12) 0.0344(10) 0.0181(10) 0.0028(10)
C17 0.0648(12) 0.0509(10) 0.0535(10) 0.0260(9) 0.0162(9) 0.0086(9)
C11 0.0721(13) 0.0568(11) 0.0585(12) 0.0207(9) 0.0204(10) 0.0271(10)
C19 0.0524(10) 0.0624(11) 0.0500(10) 0.0269(9) 0.0100(8) 0.0123(9)
C10 0.0627(12) 0.0645(12) 0.0535(11) 0.0274(9) 0.0246(9) 0.0224(10)
C12 0.0544(11) 0.0477(10) 0.0627(12) 0.0254(9) 0.0074(9) 0.0105(8)
C14 0.0674(12) 0.0525(10) 0.0652(12) 0.0269(9) 0.0327(10) 0.0200(9)
C2 0.0747(14) 0.0722(13) 0.0532(11) 0.0329(10) 0.0224(10) 0.0209(11)
C13 0.0666(13) 0.0627(12) 0.0775(14) 0.0393(11) 0.0339(11) 0.0174(10)
C3 0.0843(15) 0.0569(12) 0.0656(13) 0.0305(10) 0.0238(11) 0.0088(11)
C6 0.0554(11) 0.0590(12) 0.0653(12) 0.0223(10) 0.0136(10) 0.0000(9)
C7 0.0546(12) 0.0795(15) 0.0714(14) 0.0316(12) 0.0192(10) 0.0073(11)
C1 0.112(2) 0.0964(19) 0.0924(18) 0.0474(16) 0.0533(17) 0.0458(17)
C22 0.0611(16) 0.0796(19) 0.187(4) 0.072(2) 0.029(2) 0.0174(14)
C21 0.0725(18) 0.131(3) 0.153(3) 0.098(3) 0.029(2) 0.0254(19)
C23 0.0730(18) 0.104(2) 0.132(3) 0.043(2) 0.0187(18) 0.0181(17)

loop_
_atom_type_symbol
_atom_type_description
_atom_type_scat_dispersion_real
_atom_type_scat_dispersion_imag
_atom_type_scat_source
C C 0.0033 0.0016 'International Tables Vol C Tables 4.2.6.8 and 6.1.1.4'
H H 0.0000 0.0000 'International Tables Vol C Tables 4.2.6.8 and 6.1.1.4'
N N 0.0061 0.0033 'International Tables Vol C Tables 4.2.6.8 and 6.1.1.4'
O O 0.0106 0.0060 'International Tables Vol C Tables 4.2.6.8 and 6.1.1.4'
S S 0.1246 0.1234 'International Tables Vol C Tables 4.2.6.8 and 6.1.1.4'
Cl Cl 0.1484 0.1585 'International Tables Vol C Tables 4.2.6.8 and 6.1.1.4'

loop_
_geom_angle_atom_site_label_1
_geom_angle_atom_site_label_2
_geom_angle_atom_site_label_3
_geom_angle
_geom_angle_site_symmetry_1
_geom_angle_site_symmetry_3
O2 S1 O1 119.93(9) . .
O2 S1 N1 106.93(9) . .
O1 S1 N1 103.69(9) . .
O2 S1 C5 108.01(9) . .
O1 S1 C5 109.21(9) . .
N1 S1 C5 108.55(9) . .
C8 N2 N1 116.45(15) . .
N2 C8 C15 116.32(15) . .
N2 C8 C9 124.23(16) . .
C15 C8 C9 119.45(15) . .
C19 C18 C17 121.14(17) . .
C19 C18 Cl2 119.60(14) . .
C17 C18 Cl2 119.24(15) . .
N2 N1 S1 113.22(12) . .
N2 N1 H1 117.8(15) . .
S1 N1 H1 111.3(14) . .
C14 C9 C10 118.50(17) . .
C14 C9 C8 121.09(16) . .
C10 C9 C8 120.41(16) . .
C20 C15 C16 118.13(16) . .
C20 C15 C8 121.26(16) . .
C16 C15 C8 120.61(16) . .
C4 C5 C6 120.16(19) . .
C4 C5 S1 119.85(15) . .
C6 C5 S1 119.99(15) . .
C19 C20 C15 121.18(17) . .
C19 C20 H20 119.4 . .
C15 C20 H20 119.4 . .
C17 C16 C15 121.26(17) . .
C17 C16 H16 119.4 . .
C15 C16 H16 119.4 . .
C3 C4 C5 119.3(2) . .
C3 C4 H4 120.3 . .
C5 C4 H4 120.3 . .
C16 C17 C18 119.07(17) . .
C16 C17 H17 120.5 . .
C18 C17 H17 120.5 . .
C12 C11 C10 119.13(18) . .
C12 C11 H11 120.4 . .
C10 C11 H11 120.4 . .
C18 C19 C20 119.22(17) . .
C18 C19 H19 120.4 . .
C20 C19 H19 120.4 . .
C11 C10 C9 120.95(19) . .
C11 C10 H10 119.5 . .
C9 C10 H10 119.5 . .
C11 C12 C13 121.55(18) . .
C11 C12 Cl1 119.67(16) . .
C13 C12 Cl1 118.77(17) . .
C13 C14 C9 120.88(18) . .
C13 C14 H14 119.6 . .
C9 C14 H14 119.6 . .
C7 C2 C3 118.3(2) . .
C7 C2 C1 121.2(2) . .
C3 C2 C1 120.6(2) . .
C12 C13 C14 118.98(19) . .
C12 C13 H13 120.5 . .
C14 C13 H13 120.5 . .
C4 C3 C2 121.4(2) . .
C4 C3 H3 119.3 . .
C2 C3 H3 119.3 . .
C5 C6 C7 119.4(2) . .
C5 C6 H6 120.3 . .
C7 C6 H6 120.3 . .
C2 C7 C6 121.3(2) . .
C2 C7 H7 119.4 . .
C6 C7 H7 119.4 . .
C2 C1 H2A 109.5 . .
C2 C1 H2B 109.5 . .
H2A C1 H2B 109.5 . .
C2 C1 H2C 109.5 . .
H2A C1 H2C 109.5 . .
H2B C1 H2C 109.5 . .
C21 C22 C23 120.0(3) . .
C21 C22 H22 120.0 . .
C23 C22 H22 120.0 . .
C22 C21 C23 120.2(3) . 2_667
C22 C21 H21 119.9 . .
C23 C21 H21 119.9 2_667 .
C21 C23 C22 119.8(3) 2_667 .
C21 C23 H23 120.1 2_667 .
C22 C23 H23 120.1 . .

loop_
_geom_bond_atom_site_label_1
_geom_bond_atom_site_label_2
_geom_bond_distance
_geom_bond_site_symmetry_2
S1 O2 1.4222(15) .
S1 O1 1.4331(14) .
S1 N1 1.6491(16) .
S1 C5 1.758(2) .
Cl2 C18 1.7403(19) .
Cl1 C12 1.745(2) .
N2 C8 1.285(2) .
N2 N1 1.396(2) .
C8 C15 1.485(2) .
C8 C9 1.492(2) .
C18 C19 1.371(3) .
C18 C17 1.382(3) .
N1 H1 0.81(2) .
C9 C14 1.382(3) .
C9 C10 1.388(3) .
C15 C20 1.390(2) .
C15 C16 1.390(3) .
C5 C4 1.380(3) .
C5 C6 1.381(3) .
C20 C19 1.381(3) .
C20 H20 0.9300 .
C16 C17 1.377(3) .
C16 H16 0.9300 .
C4 C3 1.379(3) .
C4 H4 0.9300 .
C17 H17 0.9300 .
C11 C12 1.366(3) .
C11 C10 1.375(3) .
C11 H11 0.9300 .
C19 H19 0.9300 .
C10 H10 0.9300 .
C12 C13 1.371(3) .
C14 C13 1.380(3) .
C14 H14 0.9300 .
C2 C7 1.376(3) .
C2 C3 1.384(3) .
C2 C1 1.507(3) .
C13 H13 0.9300 .
C3 H3 0.9300 .
C6 C7 1.383(3) .
C6 H6 0.9300 .
C7 H7 0.9300 .
C1 H2A 0.9600 .
C1 H2B 0.9600 .
C1 H2C 0.9600 .
C22 C21 1.345(5) .
C22 C23 1.362(5) .
C22 H22 0.9300 .
C21 C23 1.359(5) 2_667
C21 H21 0.9300 .
C23 C21 1.359(5) 2_667
C23 H23 0.9300 .
